data_4510205
loop_
_publ_author_name
'F\'elix-Sonda, Brenda C.'
'Rivera-Islas, Jes\'us'
'Herrera-Ruiz, Dea'
'Morales-Rojas, Hugo'
'H\"opfl, Herbert'

_publ_section_title
;
 Nitazoxanide Cocrystals in Combination with Succinic, Glutaric, and
 2,5-Dihydroxybenzoic Acid
;
_journal_issue 3
_journal_name_full 'Crystal Growth &amp; Design'
_journal_page_first 1086
_journal_paper_doi 10.1021/cg4015916
_journal_volume 14
_journal_year 2014
_chemical_formula_moiety 'C12 H9 N3 O5 S, 0.5 (C4 H6 O4)'
_chemical_formula_sum 'C14 H12 N3 O7 S'
_chemical_formula_weight 366.33
_chemical_name_systematic
;

 ?

;
_space_group_IT_number 14
_symmetry_cell_setting monoclinic
_symmetry_space_group_name_Hall '-P 2ybc'
_symmetry_space_group_name_H-M 'P 1 21/c 1'
_atom_sites_solution_hydrogens geom
_atom_sites_solution_primary direct
_atom_sites_solution_secondary difmap
_audit_creation_method SHELXL-97
_cell_angle_alpha 90.00
_cell_angle_beta 128.077(6)
_cell_angle_gamma 90.00
_cell_formula_units_Z 4
_cell_length_a 16.770(5)
_cell_length_b 5.0216(15)
_cell_length_c 23.582(8)
_cell_measurement_reflns_used 1274
_cell_measurement_temperature 293(2)
_cell_measurement_theta_max 19.72
_cell_measurement_theta_min 2.19
_cell_volume 1563.3(9)
_computing_cell_refinement 'Bruker SAINT'
_computing_data_collection 'Bruker SMART'
_computing_data_reduction 'Bruker SAINT'
_computing_molecular_graphics 'Bruker SHELXTL'
_computing_publication_material 'Bruker SHELXTL'
_computing_structure_refinement 'SHELXL-97 (Sheldrick, 1997)'
_computing_structure_solution 'SHELXS-97 (Sheldrick, 1990)'
_diffrn_ambient_temperature 293(2)
_diffrn_measured_fraction_theta_full 0.998
_diffrn_measured_fraction_theta_max 0.998
_diffrn_measurement_device_type 'CCD area detector'
_diffrn_measurement_method 'phi and omega scans'
_diffrn_radiation_monochromator graphite
_diffrn_radiation_source 'fine-focus sealed tube'
_diffrn_radiation_type MoK\a
_diffrn_radiation_wavelength 0.71073
_diffrn_reflns_av_R_equivalents 0.0899
_diffrn_reflns_av_sigmaI/netI 0.0697
_diffrn_reflns_limit_h_max 19
_diffrn_reflns_limit_h_min -19
_diffrn_reflns_limit_k_max 5
_diffrn_reflns_limit_k_min -5
_diffrn_reflns_limit_l_max 28
_diffrn_reflns_limit_l_min -28
_diffrn_reflns_number 14197
_diffrn_reflns_theta_full 25.00
_diffrn_reflns_theta_max 25.00
_diffrn_reflns_theta_min 2.19
_exptl_absorpt_coefficient_mu 0.253
_exptl_absorpt_correction_T_max 0.99
_exptl_absorpt_correction_T_min 0.89
_exptl_absorpt_correction_type multi-scan
_exptl_absorpt_process_details SADABS
_exptl_crystal_colour colorless
_exptl_crystal_density_diffrn 1.557
_exptl_crystal_density_method 'not measured'
_exptl_crystal_description needle
_exptl_crystal_F_000 756
_exptl_crystal_size_max 0.49
_exptl_crystal_size_mid 0.12
_exptl_crystal_size_min 0.05
_refine_diff_density_max 0.294
_refine_diff_density_min -0.277
_refine_diff_density_rms 0.054
_refine_ls_extinction_method none
_refine_ls_goodness_of_fit_ref 1.085
_refine_ls_hydrogen_treatment mixed
_refine_ls_matrix_type full
_refine_ls_number_parameters 233
_refine_ls_number_reflns 2732
_refine_ls_number_restraints 2
_refine_ls_restrained_S_all 1.085
_refine_ls_R_factor_all 0.1079
_refine_ls_R_factor_gt 0.0743
_refine_ls_shift/su_max 0.000
_refine_ls_shift/su_mean 0.000
_refine_ls_structure_factor_coef Fsqd
_refine_ls_weighting_details 'calc w=1/[\s^2^(Fo^2^)+(0.0646P)^2^+1.0838P] where P=(Fo^2^+2Fc^2^)/3'
_refine_ls_weighting_scheme calc
_refine_ls_wR_factor_gt 0.1494
_refine_ls_wR_factor_ref 0.1658
_reflns_number_gt 2005
_reflns_number_total 2732
_reflns_threshold_expression >2sigma(I)
_cod_data_source_file cg4015916_si_004.cif
_cod_data_source_block brenviex
_cod_depositor_comments
;
The following automatic conversions were performed:

'_symmetry_cell_setting' value 'Monoclinic' changed to 'monoclinic'
according to
/usr/data/users/saulius/crontab/automatic-downloads/current/ACS/lib/dictionaries/cif_core.dic
dictionary named 'cif_core.dic' version 2.4.2 from 2011-04-26.

Automatic conversion script
Id: cif_fix_values 2281 2013-09-26 08:29:07Z andrius 
;
_cod_original_cell_volume 1563.2(8)
_cod_original_sg_symbol_H-M P2(1)/c
_cod_database_code 4510205

loop_
_symmetry_equiv_pos_as_xyz
'x, y, z'
'-x, y+1/2, -z+1/2'
'-x, -y, -z'
'x, -y-1/2, z-1/2'

loop_
_atom_site_label
_atom_site_type_symbol
_atom_site_fract_x
_atom_site_fract_y
_atom_site_fract_z
_atom_site_U_iso_or_equiv
_atom_site_adp_type
_atom_site_occupancy
_atom_site_symmetry_multiplicity
_atom_site_calc_flag
_atom_site_refinement_flags
C1 C 0.1322(3) 0.5188(8) 0.2352(2) 0.0355(10) Uani 1 1 d .
C2 C 0.1963(3) 0.2988(8) 0.2572(2) 0.0359(10) Uani 1 1 d .
C3 C 0.2341(3) 0.1896(9) 0.3239(2) 0.0406(11) Uani 1 1 d .
H3 H 0.2772 0.0434 0.3406 0.049 Uiso 1 1 calc R
C4 C 0.2101(3) 0.2901(10) 0.3658(2) 0.0493(12) Uani 1 1 d .
H4 H 0.2369 0.2127 0.4100 0.059 Uiso 1 1 calc R
C5 C 0.1463(4) 0.5057(10) 0.3421(3) 0.0508(13) Uani 1 1 d .
H5 H 0.1295 0.5745 0.3701 0.061 Uiso 1 1 calc R
C6 C 0.1075(3) 0.6188(9) 0.2764(3) 0.0474(12) Uani 1 1 d .
H6 H 0.0641 0.7642 0.2600 0.057 Uiso 1 1 calc R
O7 O 0.0956(2) 0.6584(5) 0.17177(15) 0.0418(8) Uani 1 1 d .
C8 C 0.0076(4) 0.5711(10) 0.1100(3) 0.0471(12) Uani 1 1 d .
O9 O -0.0358(3) 0.3797(8) 0.1074(2) 0.0755(12) Uani 1 1 d .
C10 C -0.0247(4) 0.7473(10) 0.0485(3) 0.0684(16) Uani 1 1 d .
H10A H -0.0851 0.6771 0.0050 0.103 Uiso 1 1 calc R
H10B H 0.0282 0.7559 0.0438 0.103 Uiso 1 1 calc R
H10C H -0.0379 0.9228 0.0571 0.103 Uiso 1 1 calc R
C11 C 0.2206(3) 0.1863(8) 0.2115(2) 0.0350(10) Uani 1 1 d .
O12 O 0.1789(2) 0.2488(6) 0.14908(16) 0.0482(8) Uani 1 1 d .
N13 N 0.2945(3) -0.0109(7) 0.24162(17) 0.0337(8) Uani 1 1 d D
H13 H 0.326(3) -0.057(9) 0.2848(7) 0.050 Uiso 1 1 d D
C14 C 0.3156(3) -0.1470(8) 0.2025(2) 0.0317(10) Uani 1 1 d .
S15 S 0.25839(8) -0.0816(2) 0.11307(6) 0.0394(3) Uani 1 1 d .
C16 C 0.3298(3) -0.3380(8) 0.1169(2) 0.0348(10) Uani 1 1 d .
C17 C 0.3897(3) -0.4498(9) 0.1820(2) 0.0386(11) Uani 1 1 d .
H17 H 0.4331 -0.5901 0.1925 0.046 Uiso 1 1 calc R
N18 N 0.3827(3) -0.3431(7) 0.23205(17) 0.0355(9) Uani 1 1 d .
N19 N 0.3226(3) -0.4081(9) 0.0551(2) 0.0469(10) Uani 1 1 d .
O20 O 0.2724(3) -0.2636(8) 0.00267(18) 0.0659(11) Uani 1 1 d .
O21 O 0.3674(3) -0.6083(8) 0.05887(19) 0.0702(11) Uani 1 1 d .
O22 O 0.4746(3) 0.4120(6) 0.36394(16) 0.0482(8) Uani 1 1 d D
H22 H 0.449(3) 0.496(9) 0.3254(15) 0.072 Uiso 1 1 d D
C23 C 0.4594(3) 0.5491(9) 0.4045(2) 0.0357(10) Uani 1 1 d .
O24 O 0.4099(2) 0.7509(6) 0.38432(15) 0.0483(9) Uani 1 1 d .
C25 C 0.5087(4) 0.4249(9) 0.4766(2) 0.0444(11) Uani 1 1 d .
H25A H 0.5810 0.4129 0.5014 0.053 Uiso 1 1 calc R
H25B H 0.4830 0.2450 0.4697 0.053 Uiso 1 1 calc R

loop_
_atom_site_aniso_label
_atom_site_aniso_U_11
_atom_site_aniso_U_22
_atom_site_aniso_U_33
_atom_site_aniso_U_23
_atom_site_aniso_U_13
_atom_site_aniso_U_12
C1 0.036(2) 0.028(2) 0.039(3) 0.0002(19) 0.021(2) -0.0024(19)
C2 0.041(3) 0.034(2) 0.034(2) 0.000(2) 0.025(2) -0.003(2)
C3 0.046(3) 0.039(3) 0.034(2) 0.004(2) 0.024(2) 0.009(2)
C4 0.053(3) 0.059(3) 0.036(3) -0.001(2) 0.028(2) 0.005(3)
C5 0.054(3) 0.054(3) 0.049(3) -0.013(2) 0.034(3) 0.000(3)
C6 0.039(3) 0.041(3) 0.052(3) -0.008(2) 0.023(2) 0.005(2)
O7 0.0429(18) 0.0287(16) 0.0399(18) 0.0052(14) 0.0185(16) 0.0014(14)
C8 0.041(3) 0.046(3) 0.048(3) -0.002(3) 0.024(3) 0.005(3)
O9 0.057(2) 0.082(3) 0.069(3) 0.002(2) 0.030(2) -0.027(2)
C10 0.072(4) 0.055(4) 0.051(3) 0.012(3) 0.025(3) 0.010(3)
C11 0.040(3) 0.029(2) 0.036(3) 0.0006(19) 0.023(2) -0.004(2)
O12 0.054(2) 0.055(2) 0.0378(18) 0.0191(16) 0.0297(17) 0.0197(17)
N13 0.037(2) 0.035(2) 0.0263(19) 0.0023(16) 0.0184(18) 0.0056(17)
C14 0.032(2) 0.034(2) 0.030(2) 0.0011(19) 0.019(2) -0.0043(19)
S15 0.0438(7) 0.0460(7) 0.0296(6) 0.0075(5) 0.0233(5) 0.0088(6)
C16 0.044(2) 0.039(3) 0.032(2) -0.0060(19) 0.028(2) -0.005(2)
C17 0.040(2) 0.040(3) 0.041(3) 0.000(2) 0.027(2) 0.003(2)
N18 0.039(2) 0.038(2) 0.0303(19) 0.0047(16) 0.0222(18) 0.0111(17)
N19 0.045(2) 0.063(3) 0.036(2) -0.003(2) 0.027(2) -0.004(2)
O20 0.063(2) 0.100(3) 0.036(2) 0.006(2) 0.0306(19) 0.009(2)
O21 0.083(3) 0.076(3) 0.063(2) -0.013(2) 0.050(2) 0.012(2)
O22 0.065(2) 0.052(2) 0.0332(18) 0.0095(16) 0.0328(18) 0.0165(17)
C23 0.038(2) 0.036(3) 0.035(2) 0.004(2) 0.024(2) 0.000(2)
O24 0.059(2) 0.051(2) 0.0380(18) 0.0146(16) 0.0312(17) 0.0235(17)
C25 0.057(3) 0.045(3) 0.035(3) 0.011(2) 0.030(2) 0.018(2)

loop_
_atom_type_symbol
_atom_type_description
_atom_type_scat_dispersion_real
_atom_type_scat_dispersion_imag
_atom_type_scat_source
C C 0.0033 0.0016 'International Tables Vol C Tables 4.2.6.8 and 6.1.1.4'
H H 0.0000 0.0000 'International Tables Vol C Tables 4.2.6.8 and 6.1.1.4'
N N 0.0061 0.0033 'International Tables Vol C Tables 4.2.6.8 and 6.1.1.4'
O O 0.0106 0.0060 'International Tables Vol C Tables 4.2.6.8 and 6.1.1.4'
S S 0.1246 0.1234 'International Tables Vol C Tables 4.2.6.8 and 6.1.1.4'

loop_
_geom_angle_atom_site_label_1
_geom_angle_atom_site_label_2
_geom_angle_atom_site_label_3
_geom_angle
_geom_angle_site_symmetry_3
C6 C1 C2 121.8(4) .
C6 C1 O7 116.7(4) .
C2 C1 O7 121.4(4) .
C3 C2 C1 116.1(4) .
C3 C2 C11 122.2(4) .
C1 C2 C11 121.7(4) .
C4 C3 C2 122.4(4) .
C3 C4 C5 119.9(5) .
C4 C5 C6 119.3(5) .
C1 C6 C5 120.5(4) .
C8 O7 C1 116.9(3) .
O9 C8 O7 123.1(5) .
O9 C8 C10 126.2(5) .
O7 C8 C10 110.8(4) .
O12 C11 N13 117.8(4) .
O12 C11 C2 124.8(4) .
N13 C11 C2 117.3(4) .
C14 N13 C11 122.3(3) .
N18 C14 N13 120.6(3) .
N18 C14 S15 115.9(3) .
N13 C14 S15 123.5(3) .
C16 S15 C14 87.1(2) .
C17 C16 N19 126.8(4) .
C17 C16 S15 112.4(3) .
N19 C16 S15 120.8(3) .
C16 C17 N18 115.1(4) .
C14 N18 C17 109.5(3) .
O20 N19 O21 125.0(4) .
O20 N19 C16 117.3(4) .
O21 N19 C16 117.7(4) .
O24 C23 O22 122.9(4) .
O24 C23 C25 124.3(4) .
O22 C23 C25 112.8(4) .
C23 C25 C25 113.8(5) 3_666

loop_
_geom_bond_atom_site_label_1
_geom_bond_atom_site_label_2
_geom_bond_distance
_geom_bond_site_symmetry_2
C1 C6 1.366(6) .
C1 C2 1.399(6) .
C1 O7 1.404(5) .
C2 C3 1.395(6) .
C2 C11 1.479(6) .
C3 C4 1.372(6) .
C4 C5 1.375(6) .
C5 C6 1.380(6) .
O7 C8 1.357(5) .
C8 O9 1.184(5) .
C8 C10 1.487(7) .
C11 O12 1.219(5) .
C11 N13 1.391(5) .
N13 C14 1.360(5) .
C14 N18 1.324(5) .
C14 S15 1.726(4) .
S15 C16 1.722(4) .
C16 C17 1.333(6) .
C16 N19 1.432(5) .
C17 N18 1.366(5) .
N19 O20 1.216(5) .
N19 O21 1.224(5) .
O22 C23 1.325(5) .
C23 O24 1.206(5) .
C23 C25 1.492(6) .
C25 C25 1.508(8) 3_666

loop_
_geom_torsion_atom_site_label_1
_geom_torsion_atom_site_label_2
_geom_torsion_atom_site_label_3
_geom_torsion_atom_site_label_4
_geom_torsion
_geom_torsion_site_symmetry_4
C6 C1 C2 C3 -0.6(6) .
O7 C1 C2 C3 175.1(4) .
C6 C1 C2 C11 178.3(4) .
O7 C1 C2 C11 -6.0(6) .
C1 C2 C3 C4 0.2(6) .
C11 C2 C3 C4 -178.7(4) .
C2 C3 C4 C5 0.2(7) .
C3 C4 C5 C6 -0.2(7) .
C2 C1 C6 C5 0.6(7) .
O7 C1 C6 C5 -175.2(4) .
C4 C5 C6 C1 -0.2(7) .
C6 C1 O7 C8 -95.2(5) .
C2 C1 O7 C8 88.9(5) .
C1 O7 C8 O9 -3.3(6) .
C1 O7 C8 C10 176.6(4) .
C3 C2 C11 O12 169.1(4) .
C1 C2 C11 O12 -9.7(7) .
C3 C2 C11 N13 -8.9(6) .
C1 C2 C11 N13 172.3(4) .
O12 C11 N13 C14 -5.0(6) .
C2 C11 N13 C14 173.2(4) .
C11 N13 C14 N18 -176.4(4) .
C11 N13 C14 S15 3.2(6) .
N18 C14 S15 C16 0.4(3) .
N13 C14 S15 C16 -179.2(4) .
C14 S15 C16 C17 -0.4(3) .
C14 S15 C16 N19 -179.4(4) .
N19 C16 C17 N18 179.3(4) .
S15 C16 C17 N18 0.4(5) .
N13 C14 N18 C17 179.3(4) .
S15 C14 N18 C17 -0.2(4) .
C16 C17 N18 C14 -0.1(5) .
C17 C16 N19 O20 -171.7(4) .
S15 C16 N19 O20 7.1(6) .
C17 C16 N19 O21 8.4(7) .
S15 C16 N19 O21 -172.8(3) .
O24 C23 C25 C25 0.1(8) 3_666
O22 C23 C25 C25 -179.2(5) 3_666
